data_1549592
loop_
_publ_author_name
'Hatano, Manabu'
'Okamoto, Haruka'
'Kawakami, Taro'
'Toh, Kohei'
'Nakatsuji, Hidefumi'
'Sakakura, Akira'
'Ishihara, Kazuaki'

_publ_section_title
;
 Enantioselective aza-Friedel-Crafts reaction of furan with \a-ketimino
 esters induced by a conjugated double hydrogen bond network of chiral
 bis(phosphoric acid) catalysts.
;
_journal_issue 30
_journal_name_full 'Chemical science'
_journal_page_first 6361
_journal_page_last 6367
_journal_paper_doi 10.1039/c8sc02290a
_journal_volume 9
_journal_year 2018
_chemical_absolute_configuration (S)
_chemical_formula_sum 'C15 H16 Br N O5'
_chemical_formula_weight 370.20
_chemical_name_common 'Methyl (S)-(1-(3-bromophenyl)-2-hydroxy-1-(5-methoxyfuran-2-yl)ethyl)carbamate'
_space_group_crystal_system monoclinic
_space_group_IT_number 4
_space_group_name_Hall 'P 2yb'
_space_group_name_H-M_alt 'P 1 21 1'
_symmetry_space_group_name_Hall 'P 2yb'
_symmetry_space_group_name_H-M 'P 1 21 1'
_atom_sites_solution_hydrogens mixed
_audit_creation_method SHELXL-2014/6
_audit_update_record
;
2018-04-04 deposited with the CCDC.
2018-06-25 downloaded from the CCDC.
;
_cell_angle_alpha 90
_cell_angle_beta 94.654(6)
_cell_angle_gamma 90
_cell_formula_units_Z 2
_cell_length_a 5.8577(16)
_cell_length_b 14.389(4)
_cell_length_c 9.621(3)
_cell_measurement_reflns_used 3310
_cell_measurement_temperature 103(2)
_cell_measurement_theta_max 27.486
_cell_measurement_theta_min 3.767
_cell_volume 808.2(4)
_computing_cell_refinement 'Rigaku CrystalClear'
_computing_data_collection 'Rigaku CrystalClear'
_computing_data_reduction 'Rigaku CrystalClear'
_computing_molecular_graphics 'Rigaku CrystalStructure'
_computing_publication_material 'Rigaku CrystalStructure'
_computing_structure_refinement 'SHELXL-2014/6 (Sheldrick, 2014)'
_computing_structure_solution 'Rigaku CrystalStructure'
_diffrn_ambient_temperature 103(2)
_diffrn_measured_fraction_theta_full 0.988
_diffrn_measured_fraction_theta_max 0.983
_diffrn_measurement_device_type 'PILATUS 200K area detector'
_diffrn_measurement_method 'phi and omega scan'
_diffrn_radiation_type MoK\a
_diffrn_radiation_wavelength 0.71075
_diffrn_reflns_av_R_equivalents 0.0284
_diffrn_reflns_av_unetI/netI 0.0646
_diffrn_reflns_Laue_measured_fraction_full 0.988
_diffrn_reflns_Laue_measured_fraction_max 0.983
_diffrn_reflns_limit_h_max 7
_diffrn_reflns_limit_h_min -5
_diffrn_reflns_limit_k_max 17
_diffrn_reflns_limit_k_min -18
_diffrn_reflns_limit_l_max 12
_diffrn_reflns_limit_l_min -12
_diffrn_reflns_number 6877
_diffrn_reflns_point_group_measured_fraction_full 0.883
_diffrn_reflns_point_group_measured_fraction_max 0.854
_diffrn_reflns_theta_full 25.242
_diffrn_reflns_theta_max 27.492
_diffrn_reflns_theta_min 3.490
_exptl_absorpt_coefficient_mu 2.565
_exptl_absorpt_correction_type empirical
_exptl_absorpt_process_details 'Rigaku CrystalClear'
_exptl_crystal_colour colorless
_exptl_crystal_density_diffrn 1.521
_exptl_crystal_description prism
_exptl_crystal_F_000 376
_exptl_crystal_size_max 0.350
_exptl_crystal_size_mid 0.300
_exptl_crystal_size_min 0.250
_exptl_transmission_factor_max 1.000
_exptl_transmission_factor_min 0.854
_refine_diff_density_max 0.326
_refine_diff_density_min -0.609
_refine_diff_density_rms 0.068
_refine_ls_abs_structure_details
;
 Flack x determined using 951 quotients [(I+)-(I-)]/[(I+)+(I-)]
 (Parsons, Flack and Wagner, Acta Cryst. B69 (2013) 249-259).
;
_refine_ls_abs_structure_Flack 0.002(5)
_refine_ls_extinction_method none
_refine_ls_goodness_of_fit_ref 0.826
_refine_ls_hydrogen_treatment mixed
_refine_ls_matrix_type full
_refine_ls_number_parameters 217
_refine_ls_number_reflns 3178
_refine_ls_number_restraints 1
_refine_ls_restrained_S_all 0.826
_refine_ls_R_factor_all 0.0297
_refine_ls_R_factor_gt 0.0248
_refine_ls_shift/su_max 0.001
_refine_ls_shift/su_mean 0.000
_refine_ls_structure_factor_coef Fsqd
_refine_ls_weighting_details 'w=1/[\s^2^(Fo^2^)+(0.0169P)^2^] where P=(Fo^2^+2Fc^2^)/3'
_refine_ls_weighting_scheme calc
_refine_ls_wR_factor_gt 0.0504
_refine_ls_wR_factor_ref 0.0508
_reflns_Friedel_coverage 0.670
_reflns_Friedel_fraction_full 0.768
_reflns_Friedel_fraction_max 0.713
_reflns_number_gt 2589
_reflns_number_total 3178
_reflns_threshold_expression 'I > 2\s(I)'
_cod_data_source_file c8sc02290a2.cif
_cod_data_source_block CrystalClear_CCDC1
_cod_depositor_comments 'Adding full bibliography for 1549591--1549594.cif.'
_cod_database_code 1549592
_shelx_space_group_comment
;
The symmetry employed for this shelxl refinement is uniquely defined
by the following loop, which should always be used as a source of
symmetry information in preference to the above space-group names.
They are only intended as comments.
;
_shelx_estimated_absorpt_t_min 0.467
_shelx_estimated_absorpt_t_max 0.566
_shelxl_version_number 2014/6

loop_
_space_group_symop_operation_xyz
'x, y, z'
'-x, y+1/2, -z'

loop_
_atom_site_label
_atom_site_type_symbol
_atom_site_fract_x
_atom_site_fract_y
_atom_site_fract_z
_atom_site_U_iso_or_equiv
_atom_site_adp_type
_atom_site_occupancy
_atom_site_site_symmetry_order
_atom_site_calc_flag
_atom_site_refinement_flags_posn
_atom_site_refinement_flags_adp
Br1 Br 0.42236(8) 0.84349(3) 1.36989(4) 0.04389(14) Uani 1 1 d . .
O2 O 0.6047(4) 0.49737(17) 1.1642(3) 0.0249(6) Uani 1 1 d . .
O4 O 0.2399(4) 0.59513(16) 0.7136(2) 0.0216(6) Uani 1 1 d . .
N1 N 0.3380(5) 0.56412(19) 1.0066(3) 0.0148(6) Uani 1 1 d . .
H1A H 0.208(6) 0.563(2) 0.983(4) 0.016(11) Uiso 1 1 d . .
O1 O 0.8622(4) 0.53959(17) 0.9574(3) 0.0238(6) Uani 1 1 d . .
H1 H 0.813(6) 0.530(3) 1.020(4) 0.019(12) Uiso 1 1 d . .
O3 O 0.2242(4) 0.48902(16) 1.1879(2) 0.0239(6) Uani 1 1 d . .
C3 C 0.4785(6) 0.7337(2) 1.1311(3) 0.0161(7) Uani 1 1 d . .
H3 H 0.3435 0.7036 1.1562 0.019 Uiso 1 1 calc R U
C13 C 0.1145(6) 0.7347(3) 0.6391(4) 0.0224(8) Uani 1 1 d . .
H13 H 0.040(5) 0.779(2) 0.575(3) 0.020(9) Uiso 1 1 d . .
C11 C 0.3327(6) 0.6617(2) 0.8067(3) 0.0152(8) Uani 1 1 d . .
C4 C 0.5684(6) 0.8079(2) 1.2095(3) 0.0233(8) Uani 1 1 d . .
C1 C 0.4865(5) 0.6226(2) 0.9260(3) 0.0132(7) Uani 1 1 d . .
C9 C 0.4049(6) 0.5156(2) 1.1207(3) 0.0169(7) Uani 1 1 d . .
C8 C 0.6747(5) 0.5650(2) 0.8624(3) 0.0183(7) Uani 1 1 d . .
H8 H 0.6042 0.5076 0.8215 0.022 Uiso 1 1 calc R U
H8A H 0.7338 0.6011 0.7855 0.022 Uiso 1 1 calc R U
C7 C 0.7816(5) 0.7509(2) 0.9799(4) 0.0192(7) Uani 1 1 d . .
H7 H 0.8560 0.7318 0.9006 0.023 Uiso 1 1 calc R U
C14 C 0.2619(6) 0.7464(3) 0.7653(3) 0.0186(8) Uani 1 1 d . .
H14 H 0.289(5) 0.803(2) 0.814(3) 0.023(10) Uiso 1 1 d . .
C2 C 0.5858(5) 0.7036(2) 1.0160(3) 0.0133(7) Uani 1 1 d . .
O5 O 0.0117(7) 0.5869(3) 0.5164(3) 0.0417(7) Uani 1 1 d . .
C5 C 0.7646(6) 0.8546(3) 1.1759(3) 0.0255(9) Uani 1 1 d . .
H5 H 0.8258 0.9047 1.2313 0.031 Uiso 1 1 calc R U
C12 C 0.1094(6) 0.6434(3) 0.6140(3) 0.0238(9) Uani 1 1 d . .
C6 C 0.8673(6) 0.8254(3) 1.0592(4) 0.0261(9) Uani 1 1 d . .
H6 H 0.9994 0.8571 1.0328 0.031 Uiso 1 1 calc R U
C10 C 0.2743(7) 0.4360(3) 1.3145(4) 0.0355(10) Uani 1 1 d . .
H10 H 0.3922 0.4680 1.3747 0.053 Uiso 1 1 calc R U
H10A H 0.3297 0.3741 1.2910 0.053 Uiso 1 1 calc R U
H10B H 0.1348 0.4298 1.3636 0.053 Uiso 1 1 calc R U
C15 C -0.1298(8) 0.6353(4) 0.4110(4) 0.0545(14) Uani 1 1 d . .
H15 H -0.0370 0.6807 0.3648 0.082 Uiso 1 1 calc R U
H15A H -0.2535 0.6674 0.4542 0.082 Uiso 1 1 calc R U
H15B H -0.1956 0.5906 0.3420 0.082 Uiso 1 1 calc R U

loop_
_atom_site_aniso_label
_atom_site_aniso_U_11
_atom_site_aniso_U_22
_atom_site_aniso_U_33
_atom_site_aniso_U_23
_atom_site_aniso_U_13
_atom_site_aniso_U_12
Br1 0.0731(3) 0.0364(2) 0.02320(17) -0.0094(2) 0.01005(16) -0.0036(3)
O2 0.0188(16) 0.0296(16) 0.0252(14) 0.0085(12) -0.0055(12) -0.0001(12)
O4 0.0237(15) 0.0212(13) 0.0179(12) -0.0018(10) -0.0116(11) 0.0022(10)
N1 0.0080(17) 0.0164(16) 0.0192(14) 0.0042(12) -0.0031(13) -0.0063(13)
O1 0.0111(14) 0.0272(15) 0.0327(15) 0.0079(12) 0.0005(12) 0.0032(11)
O3 0.0248(15) 0.0239(13) 0.0240(12) 0.0077(11) 0.0076(11) -0.0032(11)
C3 0.0183(19) 0.0151(17) 0.0149(15) 0.0031(13) 0.0008(14) -0.0023(14)
C13 0.022(2) 0.027(2) 0.0177(16) 0.0064(16) -0.0023(15) 0.0076(16)
C11 0.0118(19) 0.0204(19) 0.0140(17) 0.0000(14) 0.0035(15) -0.0012(15)
C4 0.034(2) 0.0191(18) 0.0162(16) 0.0023(13) -0.0045(15) 0.0020(15)
C1 0.0104(19) 0.0142(17) 0.0148(15) 0.0016(13) -0.0008(14) -0.0025(14)
C9 0.019(2) 0.0134(18) 0.0178(16) -0.0029(13) -0.0015(15) -0.0049(14)
C8 0.0114(18) 0.0193(18) 0.0236(17) -0.0020(15) -0.0016(14) -0.0001(14)
C7 0.0134(19) 0.0173(18) 0.0272(18) 0.0049(14) 0.0040(14) -0.0005(14)
C14 0.020(2) 0.0189(19) 0.0170(16) 0.0017(15) 0.0039(15) 0.0028(15)
C2 0.0137(18) 0.0111(16) 0.0144(15) 0.0040(13) -0.0034(13) 0.0014(13)
O5 0.0545(18) 0.0352(15) 0.0303(17) -0.0104(13) -0.0274(13) 0.0118(12)
C5 0.030(2) 0.014(2) 0.0294(16) 0.0029(17) -0.0128(15) -0.0011(17)
C12 0.023(2) 0.032(2) 0.0143(17) -0.0020(15) -0.0079(15) 0.0073(16)
C6 0.0156(19) 0.019(3) 0.042(2) 0.0069(17) -0.0044(15) -0.0040(16)
C10 0.049(3) 0.028(2) 0.031(2) 0.0141(18) 0.0144(19) 0.002(2)
C15 0.062(3) 0.058(3) 0.037(3) -0.012(2) -0.036(2) 0.011(3)

loop_
_atom_type_symbol
_atom_type_description
_atom_type_scat_dispersion_real
_atom_type_scat_dispersion_imag
_atom_type_scat_source
C C 0.0033 0.0016 'International Tables Vol C Tables 4.2.6.8 and 6.1.1.4'
H H 0.0000 0.0000 'International Tables Vol C Tables 4.2.6.8 and 6.1.1.4'
N N 0.0061 0.0033 'International Tables Vol C Tables 4.2.6.8 and 6.1.1.4'
O O 0.0106 0.0060 'International Tables Vol C Tables 4.2.6.8 and 6.1.1.4'
Br Br -0.2901 2.4595 'International Tables Vol C Tables 4.2.6.8 and 6.1.1.4'

loop_
_geom_angle_atom_site_label_1
_geom_angle_atom_site_label_2
_geom_angle_atom_site_label_3
_geom_angle
C12 O4 C11 105.6(3)
C9 N1 C1 125.8(3)
C9 O3 C10 116.3(3)
C4 C3 C2 119.9(3)
C12 C13 C14 105.7(3)
C14 C11 O4 109.9(3)
C14 C11 C1 135.9(3)
O4 C11 C1 114.2(3)
C3 C4 C5 122.0(3)
C3 C4 Br1 118.3(3)
C5 C4 Br1 119.7(3)
N1 C1 C11 105.7(3)
N1 C1 C2 110.4(2)
C11 C1 C2 108.7(3)
N1 C1 C8 111.8(3)
C11 C1 C8 107.5(3)
C2 C1 C8 112.4(3)
O2 C9 N1 126.6(3)
O2 C9 O3 122.5(3)
N1 C9 O3 110.9(3)
O1 C8 C1 115.0(3)
C6 C7 C2 120.5(3)
C11 C14 C13 107.2(3)
C3 C2 C7 118.6(3)
C3 C2 C1 120.8(3)
C7 C2 C1 120.6(3)
C12 O5 C15 113.1(3)
C6 C5 C4 117.7(3)
O5 C12 C13 136.7(3)
O5 C12 O4 111.6(3)
C13 C12 O4 111.7(3)
C5 C6 C7 121.3(3)

loop_
_geom_bond_atom_site_label_1
_geom_bond_atom_site_label_2
_geom_bond_distance
Br1 C4 1.894(3)
O2 C9 1.239(4)
O4 C12 1.366(4)
O4 C11 1.392(4)
N1 C9 1.333(4)
N1 C1 1.475(4)
O1 C8 1.419(4)
O3 C9 1.340(4)
O3 C10 1.447(4)
C3 C4 1.386(4)
C3 C2 1.387(4)
C13 C12 1.336(5)
C13 C14 1.442(5)
C11 C14 1.337(5)
C11 C1 1.509(5)
C4 C5 1.391(5)
C1 C2 1.537(4)
C1 C8 1.545(4)
C7 C6 1.386(5)
C7 C2 1.401(4)
O5 C12 1.335(5)
O5 C15 1.436(5)
C5 C6 1.381(5)

loop_
_geom_torsion_atom_site_label_1
_geom_torsion_atom_site_label_2
_geom_torsion_atom_site_label_3
_geom_torsion_atom_site_label_4
_geom_torsion
C12 O4 C11 C14 -0.1(4)
C12 O4 C11 C1 -179.5(3)
C2 C3 C4 C5 0.5(5)
C2 C3 C4 Br1 -177.6(2)
C9 N1 C1 C11 179.5(3)
C9 N1 C1 C2 -63.1(4)
C9 N1 C1 C8 62.8(4)
C14 C11 C1 N1 116.6(4)
O4 C11 C1 N1 -64.2(3)
C14 C11 C1 C2 -2.0(5)
O4 C11 C1 C2 177.2(3)
C14 C11 C1 C8 -123.9(4)
O4 C11 C1 C8 55.4(4)
C1 N1 C9 O2 -14.1(5)
C1 N1 C9 O3 164.7(3)
C10 O3 C9 O2 -0.9(4)
C10 O3 C9 N1 -179.7(3)
N1 C1 C8 O1 -77.4(3)
C11 C1 C8 O1 167.0(3)
C2 C1 C8 O1 47.5(4)
O4 C11 C14 C13 0.2(4)
C1 C11 C14 C13 179.5(4)
C12 C13 C14 C11 -0.3(4)
C4 C3 C2 C7 -1.5(4)
C4 C3 C2 C1 -178.8(3)
C6 C7 C2 C3 0.9(4)
C6 C7 C2 C1 178.3(3)
N1 C1 C2 C3 -22.4(4)
C11 C1 C2 C3 93.2(3)
C8 C1 C2 C3 -148.0(3)
N1 C1 C2 C7 160.2(3)
C11 C1 C2 C7 -84.2(3)
C8 C1 C2 C7 34.6(4)
C3 C4 C5 C6 1.0(5)
Br1 C4 C5 C6 179.1(3)
C15 O5 C12 C13 -1.7(7)
C15 O5 C12 O4 179.1(4)
C14 C13 C12 O5 -178.9(5)
C14 C13 C12 O4 0.3(4)
C11 O4 C12 O5 179.3(3)
C11 O4 C12 C13 -0.1(4)
C4 C5 C6 C7 -1.5(5)
C2 C7 C6 C5 0.6(5)
